data_7046786
loop_
_publ_author_name
'Kosaka, Wataru'
'Liu, Zhaoyuan'
'Miyasaka, Hitoshi'

_publ_section_title
;
 Layered ferrimagnets constructed from charge-transferred paddlewheel
 [Ru<sub>2</sub>] units and TCNQ derivatives: the importance of interlayer
 translational distance in determining magnetic ground state.
;
_journal_issue 34
_journal_name_full 'Dalton transactions (Cambridge, England : 2003)'
_journal_page_first 11760
_journal_page_last 11768
_journal_paper_doi 10.1039/c8dt01566j
_journal_volume 47
_journal_year 2018
_chemical_formula_moiety 'C76 H44 Cl8 F16 N4 O18 Ru4'
_chemical_formula_sum 'C76 H44 Cl8 F16 N4 O18 Ru4'
_chemical_formula_weight 2293.08
_space_group_crystal_system monoclinic
_space_group_IT_number 15
_space_group_name_Hall '-C 2yc'
_space_group_name_H-M_alt 'C 1 2/c 1'
_symmetry_space_group_name_Hall '-C 2yc'
_symmetry_space_group_name_H-M 'C 1 2/c 1'
_atom_sites_solution_hydrogens geom
_atom_sites_solution_primary direct
_atom_sites_solution_secondary difmap
_audit_update_record
;
2018-04-17 deposited with the CCDC.
2018-06-19 downloaded from the CCDC.
;
_cell_angle_alpha 90.0000
_cell_angle_beta 122.9352(18)
_cell_angle_gamma 90.0000
_cell_formula_units_Z 4
_cell_length_a 25.966(4)
_cell_length_b 18.386(3)
_cell_length_c 21.682(4)
_cell_measurement_reflns_used 13481
_cell_measurement_temperature 93
_cell_measurement_theta_max 31.57
_cell_measurement_theta_min 1.12
_cell_volume 8688(3)
_computing_cell_refinement CrystalClear
_computing_data_collection 'CrystalClear (Rigaku Inc., 2008)'
_computing_data_reduction CrystalClear
_computing_molecular_graphics 'CrystalStructure 4.2.5'
_computing_publication_material 'CrystalStructure 4.2.5 (Rigaku, 2017)'
_computing_structure_refinement 'SHELXL Version 2014/7 (Sheldrick, 2008)'
_computing_structure_solution 'SHELXS Version 2013/1 (Sheldrick, 2008)'
_diffrn_ambient_temperature 93
_diffrn_detector_area_resol_mean 7.111
_diffrn_measured_fraction_theta_full 0.997
_diffrn_measured_fraction_theta_max 0.893
_diffrn_measurement_device_type 'Rigaku Saturn724'
_diffrn_measurement_method \w
_diffrn_radiation_type 'Mo K\a'
_diffrn_radiation_wavelength 0.71075
_diffrn_reflns_av_R_equivalents 0.0314
_diffrn_reflns_Laue_measured_fraction_full 0.997
_diffrn_reflns_Laue_measured_fraction_max 0.893
_diffrn_reflns_limit_h_max 35
_diffrn_reflns_limit_h_min -35
_diffrn_reflns_limit_k_max 21
_diffrn_reflns_limit_k_min -27
_diffrn_reflns_limit_l_max 30
_diffrn_reflns_limit_l_min -24
_diffrn_reflns_number 41635
_diffrn_reflns_point_group_measured_fraction_full 0.997
_diffrn_reflns_point_group_measured_fraction_max 0.893
_diffrn_reflns_theta_full 25.242
_diffrn_reflns_theta_max 31.574
_diffrn_reflns_theta_min 1.449
_diffrn_standards_number 0
_exptl_absorpt_coefficient_mu 1.030
_exptl_absorpt_correction_T_max 0.933
_exptl_absorpt_correction_T_min 0.869
_exptl_absorpt_correction_type multi-scan
_exptl_absorpt_process_details 'REQAB (Rigaku, 1998)'
_exptl_crystal_colour black
_exptl_crystal_density_diffrn 1.753
_exptl_crystal_density_method 'not measured'
_exptl_crystal_description prism
_exptl_crystal_F_000 4512.00
_exptl_crystal_size_max 0.194
_exptl_crystal_size_mid 0.174
_exptl_crystal_size_min 0.067
_refine_diff_density_max 2.19
_refine_diff_density_min -1.67
_refine_ls_extinction_method none
_refine_ls_goodness_of_fit_ref 1.088
_refine_ls_hydrogen_treatment constr
_refine_ls_number_parameters 649
_refine_ls_number_reflns 12988
_refine_ls_number_restraints 0
_refine_ls_R_factor_all 0.0823
_refine_ls_R_factor_gt 0.0656
_refine_ls_shift/su_max 0.001
_refine_ls_structure_factor_coef Fsqd
_refine_ls_weighting_details 'w = 1/[\s^2^(Fo^2^)+(0.1008P)^2^+40.3461P] where P=(Fo^2^+2Fc^2^)/3'
_refine_ls_weighting_scheme calc
_refine_ls_wR_factor_gt 0.1793
_refine_ls_wR_factor_ref 0.1955
_reflns_Friedel_coverage 0.000
_reflns_number_gt 10200
_reflns_number_total 12988
_reflns_threshold_expression F^2^>2.0\s(F^2^)
_cod_data_source_file c8dt01566j2.cif
_cod_data_source_block Ru-35F2-TCNQOEt-DCM
_cod_depositor_comments 'Adding full bibliography for 7046784--7046786.cif.'
_cod_original_cell_volume 8688(2)
_cod_database_code 7046786

loop_
_space_group_symop_operation_xyz
'x, y, z'
'-x, y, -z+1/2'
'x+1/2, y+1/2, z'
'-x+1/2, y+1/2, -z+1/2'
'-x, -y, -z'
'x, -y, z-1/2'
'-x+1/2, -y+1/2, -z'
'x+1/2, -y+1/2, z-1/2'

loop_
_atom_site_label
_atom_site_type_symbol
_atom_site_fract_x
_atom_site_fract_y
_atom_site_fract_z
_atom_site_U_iso_or_equiv
_atom_site_adp_type
_atom_site_occupancy
_atom_site_site_symmetry_order
_atom_site_calc_flag
_atom_site_refinement_flags_posn
_atom_site_refinement_flags_adp
_atom_site_refinement_flags_occupancy
Ru1 Ru 0.48103(2) 0.04758(2) 0.51561(2) 0.02388(10) Uani 1 1 d . . .
Ru2 Ru 0.46858(2) 0.45437(2) 0.49646(2) 0.02353(10) Uani 1 1 d . . .
Cl1 Cl 0.1617(2) 0.2052(2) 0.30606(19) 0.0745(10) Uani 0.5 1 d . . P
Cl2 Cl 0.0559(4) 0.2581(3) 0.1686(5) 0.0422(17) Uani 0.3 1 d . . P
Cl3 Cl 0.0514(5) 0.2378(8) 0.1556(6) 0.061(4) Uani 0.2 1 d . . P
Cl4 Cl 0.0476(3) 0.4431(3) 0.2631(4) 0.1022(17) Uani 0.5 1 d . . P
Cl5 Cl 0.0786(2) 0.3986(3) 0.3144(3) 0.0885(13) Uani 0.5 1 d . . P
Cl6 Cl 0.37727(17) 0.20775(18) 0.35911(19) 0.0568(7) Uani 0.5 1 d . . P
Cl7 Cl 0.27901(17) 0.2826(3) 0.23243(18) 0.0746(10) Uani 0.5 1 d . . P
Cl8 Cl 0.2697(8) 0.2044(8) 0.3037(11) 0.134(6) Uani 0.2 1 d . . P
Cl9 Cl 0.3874(2) 0.2765(2) 0.3467(3) 0.0811(11) Uani 0.5 1 d . . P
Cl10 Cl 0.2793(3) 0.2045(4) 0.2392(3) 0.0726(16) Uani 0.3 1 d . . P
F1 F 0.3933(2) -0.1300(4) 0.7256(3) 0.132(3) Uani 1 1 d . . .
F2 F 0.4601(2) -0.3305(3) 0.6519(3) 0.120(2) Uani 1 1 d . . .
F3 F 0.18394(15) 0.0585(2) 0.2086(2) 0.0660(11) Uani 1 1 d . . .
F4 F 0.2617(3) -0.1277(4) 0.1420(3) 0.0657(18) Uani 0.62 1 d . . P
F5 F 0.21910(15) 0.6658(2) 0.4327(2) 0.0695(11) Uani 1 1 d . . .
F6 F 0.34666(18) 0.84801(19) 0.4354(3) 0.0702(11) Uani 1 1 d . . .
F7 F 0.33518(19) 0.3750(3) 0.1169(2) 0.0870(15) Uani 1 1 d . . .
F8 F 0.4206(2) 0.6035(2) 0.1390(2) 0.0781(13) Uani 1 1 d . . .
F4A F 0.2471(4) -0.1682(7) 0.1610(6) 0.064(3) Uani 0.38 1 d . . P
O1 O 0.46149(13) -0.02187(18) 0.57199(18) 0.0325(7) Uani 1 1 d . . .
O2 O 0.49807(14) -0.11569(17) 0.54104(19) 0.0341(7) Uani 1 1 d . . .
O3 O 0.39805(13) 0.02924(17) 0.42185(17) 0.0302(6) Uani 1 1 d . . .
O4 O 0.43557(13) -0.06406(17) 0.39203(17) 0.0305(6) Uani 1 1 d . . .
O5 O 0.40301(12) 0.53152(16) 0.47621(16) 0.0274(6) Uani 1 1 d . . .
O6 O 0.46510(13) 0.62103(17) 0.48279(18) 0.0314(7) Uani 1 1 d . . .
O7 O 0.43111(14) 0.44522(17) 0.38442(17) 0.0305(6) Uani 1 1 d . . .
O8 O 0.49226(14) 0.53643(18) 0.39272(17) 0.0323(7) Uani 1 1 d . . .
O9 O 0.30290(13) 0.11926(16) 0.5033(2) 0.0350(7) Uani 1 1 d . . .
N1 N 0.43593(17) 0.1386(2) 0.5362(3) 0.0412(10) Uani 1 1 d . . .
N2 N 0.40883(16) 0.3624(2) 0.4951(2) 0.0317(8) Uani 1 1 d . . .
C1 C 0.47412(18) -0.0888(3) 0.5740(3) 0.0342(9) Uani 1 1 d . . .
C2 C 0.4587(2) -0.1389(3) 0.6156(3) 0.0489(14) Uani 1 1 d . . .
C3 C 0.4333(3) -0.1103(5) 0.6520(3) 0.069(2) Uani 1 1 d . . .
H3 H 0.4271 -0.0595 0.6527 0.083 Uiso 1 1 calc R U .
C4 C 0.4171(3) -0.1591(7) 0.6874(4) 0.096(3) Uani 1 1 d . . .
C5 C 0.4237(4) -0.2320(7) 0.6868(6) 0.118(5) Uani 1 1 d . . .
H5 H 0.4107 -0.2637 0.7104 0.142 Uiso 1 1 calc R U .
C6 C 0.4503(3) -0.2589(5) 0.6502(5) 0.091(3) Uani 1 1 d . . .
C7 C 0.4683(3) -0.2128(4) 0.6148(4) 0.067(2) Uani 1 1 d . . .
H7 H 0.4869 -0.2315 0.5905 0.080 Uiso 1 1 calc R U .
C8 C 0.39247(17) -0.0209(2) 0.3789(2) 0.0276(8) Uani 1 1 d . . .
C9 C 0.3319(2) -0.0296(3) 0.3090(3) 0.0343(9) Uani 1 1 d . . .
C10 C 0.2849(2) 0.0197(3) 0.2921(3) 0.0423(11) Uani 1 1 d . . .
H10 H 0.2909 0.0575 0.3252 0.051 Uiso 1 1 calc R U .
C11 C 0.2298(2) 0.0114(3) 0.2261(3) 0.0485(13) Uani 1 1 d . . .
C12 C 0.2185(3) -0.0418(4) 0.1764(3) 0.0635(19) Uani 1 1 d . . .
H12 H 0.1799 -0.0466 0.1314 0.076 Uiso 1 1 calc R U .
C13 C 0.2665(3) -0.0881(5) 0.1957(4) 0.080(3) Uani 1 1 d . . .
C14 C 0.3229(3) -0.0841(4) 0.2607(3) 0.0606(18) Uani 1 1 d . . .
H14 H 0.3545 -0.1179 0.2718 0.073 Uiso 1 1 calc R U .
C15 C 0.41494(17) 0.5970(2) 0.4726(2) 0.0270(8) Uani 1 1 d . . .
C16 C 0.36737(19) 0.6536(3) 0.4569(2) 0.0327(9) Uani 1 1 d . . .
C17 C 0.3131(2) 0.6324(3) 0.4498(3) 0.0367(10) Uani 1 1 d . . .
H17 H 0.3045 0.5826 0.4522 0.044 Uiso 1 1 calc R U .
C18 C 0.2720(2) 0.6861(3) 0.4391(3) 0.0466(13) Uani 1 1 d . . .
C19 C 0.2817(3) 0.7588(3) 0.4349(4) 0.0554(15) Uani 1 1 d . . .
H19 H 0.2527 0.7945 0.4284 0.066 Uiso 1 1 calc R U .
C20 C 0.3360(3) 0.7774(3) 0.4406(4) 0.0508(13) Uani 1 1 d . . .
C21 C 0.3788(2) 0.7266(3) 0.4510(3) 0.0415(11) Uani 1 1 d . . .
H21 H 0.4154 0.7408 0.4541 0.050 Uiso 1 1 calc R U .
C22 C 0.45076(18) 0.4896(3) 0.3572(2) 0.0305(8) Uani 1 1 d . . .
C23 C 0.42357(19) 0.4888(3) 0.2756(2) 0.0377(10) Uani 1 1 d . . .
C24 C 0.3889(2) 0.4316(4) 0.2338(3) 0.0479(13) Uani 1 1 d . . .
H24 H 0.3792 0.3926 0.2546 0.058 Uiso 1 1 calc R U .
C25 C 0.3682(3) 0.4322(4) 0.1593(3) 0.0592(17) Uani 1 1 d . . .
C26 C 0.3805(3) 0.4885(4) 0.1268(3) 0.0605(18) Uani 1 1 d . . .
H26 H 0.3679 0.4869 0.0766 0.073 Uiso 1 1 calc R U .
C27 C 0.4117(3) 0.5460(4) 0.1706(3) 0.0539(16) Uani 1 1 d . . .
C28 C 0.4349(2) 0.5474(3) 0.2439(3) 0.0416(11) Uani 1 1 d . . .
H28 H 0.4583 0.5878 0.2731 0.050 Uiso 1 1 calc R U .
C29 C 0.40122(17) 0.1837(2) 0.5246(3) 0.0298(8) Uani 1 1 d . . .
C30 C 0.36482(18) 0.2454(2) 0.5121(2) 0.0266(8) Uani 1 1 d . . .
C31 C 0.38955(17) 0.3100(2) 0.5043(2) 0.0267(8) Uani 1 1 d . . .
C32 C 0.30743(17) 0.2472(2) 0.5069(2) 0.0268(8) Uani 1 1 d . . .
C33 C 0.27548(18) 0.1821(2) 0.5024(3) 0.0284(8) Uani 1 1 d . . .
C34 C 0.28041(17) 0.3141(2) 0.5038(2) 0.0284(8) Uani 1 1 d . . .
H34 H 0.3008 0.3578 0.5061 0.034 Uiso 1 1 calc R U .
C35 C 0.2710(2) 0.0523(2) 0.4942(3) 0.0405(12) Uani 1 1 d . . .
H35A H 0.2295 0.0541 0.4488 0.049 Uiso 1 1 calc R U .
H35B H 0.2667 0.0446 0.5364 0.049 Uiso 1 1 calc R U .
C36 C 0.3069(2) -0.0081(3) 0.4898(4) 0.0469(13) Uani 1 1 d . . .
H36A H 0.2857 -0.0543 0.4835 0.056 Uiso 1 1 calc R U .
H36B H 0.3107 -0.0002 0.4477 0.056 Uiso 1 1 calc R U .
H36C H 0.3478 -0.0097 0.5351 0.056 Uiso 1 1 calc R U .
C37 C 0.1209(5) 0.2040(5) 0.2107(6) 0.041(2) Uani 0.5 1 d . . P
C38 C -0.0029(14) 0.4038(19) 0.2767(12) 0.158(13) Uani 0.5 1 d . . P
C39 C 0.3280(6) 0.2835(8) 0.3306(6) 0.060(3) Uani 0.5 1 d . . P
C40 C 0.3390(8) 0.1983(10) 0.3238(10) 0.089(6) Uani 0.5 1 d . . P

loop_
_atom_site_aniso_label
_atom_site_aniso_U_11
_atom_site_aniso_U_22
_atom_site_aniso_U_33
_atom_site_aniso_U_23
_atom_site_aniso_U_13
_atom_site_aniso_U_12
Ru1 0.01535(14) 0.02477(18) 0.03349(19) 0.00234(11) 0.01454(13) 0.00398(10)
Ru2 0.01536(15) 0.02989(19) 0.02706(18) 0.00382(11) 0.01264(13) -0.00134(10)
Cl1 0.107(3) 0.066(2) 0.0485(17) -0.0032(15) 0.0413(19) -0.013(2)
Cl2 0.043(3) 0.0201(17) 0.058(4) -0.021(2) 0.024(3) 0.0038(16)
Cl3 0.035(4) 0.118(11) 0.036(5) 0.023(6) 0.023(4) 0.028(7)
Cl4 0.117(5) 0.112(4) 0.122(5) 0.003(3) 0.093(4) 0.006(3)
Cl5 0.107(3) 0.096(3) 0.070(2) -0.007(2) 0.054(2) 0.020(3)
Cl6 0.0611(19) 0.0573(18) 0.0585(18) 0.0050(14) 0.0368(16) 0.0200(15)
Cl7 0.064(2) 0.097(3) 0.0391(15) 0.0009(16) 0.0131(14) 0.0094(19)
Cl8 0.148(14) 0.096(10) 0.185(17) -0.013(10) 0.108(14) 0.036(9)
Cl9 0.105(3) 0.061(2) 0.107(3) -0.015(2) 0.076(3) 0.001(2)
Cl10 0.069(4) 0.077(4) 0.052(3) -0.004(3) 0.020(3) 0.010(3)
F1 0.079(3) 0.253(8) 0.094(4) 0.058(4) 0.067(3) -0.008(4)
F2 0.084(3) 0.091(4) 0.147(5) 0.079(4) 0.038(3) -0.014(3)
F3 0.0272(16) 0.078(3) 0.064(2) 0.0025(18) 0.0063(15) 0.0207(15)
F4 0.048(3) 0.082(5) 0.040(3) -0.021(3) 0.005(3) 0.008(3)
F5 0.0363(17) 0.081(3) 0.108(3) 0.031(2) 0.050(2) 0.0215(17)
F6 0.067(2) 0.0387(19) 0.120(3) 0.013(2) 0.061(2) 0.0154(16)
F7 0.052(2) 0.143(4) 0.061(2) -0.050(3) 0.0277(19) -0.025(2)
F8 0.105(3) 0.099(3) 0.055(2) 0.040(2) 0.059(2) 0.052(3)
F4A 0.038(5) 0.079(8) 0.055(6) -0.031(6) 0.012(4) -0.002(5)
O1 0.0241(13) 0.0408(18) 0.0396(17) 0.0067(14) 0.0218(13) 0.0022(12)
O2 0.0245(13) 0.0302(16) 0.0481(18) 0.0175(13) 0.0201(14) 0.0078(11)
O3 0.0196(12) 0.0342(16) 0.0369(16) 0.0032(12) 0.0153(12) 0.0053(11)
O4 0.0178(12) 0.0362(16) 0.0358(16) -0.0038(12) 0.0133(12) 0.0014(11)
O5 0.0162(12) 0.0365(16) 0.0278(14) 0.0040(11) 0.0107(11) -0.0008(10)
O6 0.0204(13) 0.0331(16) 0.0431(17) 0.0161(13) 0.0189(12) 0.0070(11)
O7 0.0225(13) 0.0427(18) 0.0272(15) -0.0031(12) 0.0142(12) -0.0043(11)
O8 0.0229(13) 0.0468(19) 0.0282(15) 0.0079(12) 0.0146(12) -0.0008(12)
O9 0.0248(14) 0.0210(14) 0.069(2) -0.0031(14) 0.0323(15) -0.0009(11)
N1 0.0249(17) 0.034(2) 0.068(3) -0.0114(19) 0.0272(19) -0.0028(15)
N2 0.0232(15) 0.036(2) 0.040(2) -0.0014(15) 0.0204(15) -0.0038(14)
C1 0.0187(17) 0.045(3) 0.037(2) 0.0089(19) 0.0143(17) 0.0002(16)
C2 0.029(2) 0.067(4) 0.045(3) 0.028(3) 0.016(2) -0.005(2)
C3 0.035(3) 0.123(6) 0.050(3) 0.025(4) 0.024(3) -0.009(3)
C4 0.047(4) 0.176(10) 0.067(5) 0.056(6) 0.032(3) -0.009(5)
C5 0.048(4) 0.183(11) 0.105(7) 0.095(7) 0.029(4) -0.010(5)
C6 0.050(4) 0.110(7) 0.082(5) 0.056(5) 0.017(4) -0.021(4)
C7 0.037(3) 0.074(5) 0.064(4) 0.038(3) 0.011(3) -0.012(3)
C8 0.0183(16) 0.033(2) 0.033(2) 0.0055(16) 0.0153(15) 0.0019(14)
C9 0.0224(18) 0.049(3) 0.030(2) 0.0052(18) 0.0134(17) 0.0040(17)
C10 0.024(2) 0.050(3) 0.046(3) 0.005(2) 0.015(2) 0.0069(19)
C11 0.023(2) 0.068(4) 0.047(3) 0.010(3) 0.015(2) 0.010(2)
C12 0.033(3) 0.107(6) 0.032(3) -0.002(3) 0.005(2) 0.020(3)
C13 0.045(3) 0.119(7) 0.045(3) -0.035(4) 0.006(3) 0.023(4)
C14 0.036(3) 0.095(5) 0.034(3) -0.017(3) 0.009(2) 0.022(3)
C15 0.0193(16) 0.035(2) 0.0291(19) 0.0026(16) 0.0148(15) 0.0014(14)
C16 0.0272(19) 0.040(2) 0.034(2) 0.0065(18) 0.0186(17) 0.0071(17)
C17 0.0247(19) 0.042(3) 0.043(2) 0.011(2) 0.0188(18) 0.0077(17)
C18 0.028(2) 0.061(3) 0.059(3) 0.017(3) 0.030(2) 0.011(2)
C19 0.042(3) 0.055(4) 0.076(4) 0.013(3) 0.036(3) 0.019(2)
C20 0.051(3) 0.037(3) 0.073(4) 0.003(3) 0.040(3) 0.007(2)
C21 0.034(2) 0.038(3) 0.059(3) 0.000(2) 0.030(2) 0.0041(19)
C22 0.0223(17) 0.042(2) 0.030(2) 0.0021(17) 0.0159(16) 0.0030(16)
C23 0.0209(18) 0.062(3) 0.029(2) 0.001(2) 0.0128(16) 0.0060(18)
C24 0.029(2) 0.076(4) 0.040(3) -0.012(3) 0.019(2) -0.004(2)
C25 0.032(3) 0.102(5) 0.038(3) -0.022(3) 0.015(2) 0.001(3)
C26 0.044(3) 0.103(5) 0.033(3) 0.001(3) 0.020(2) 0.030(3)
C27 0.048(3) 0.085(5) 0.038(3) 0.017(3) 0.029(3) 0.029(3)
C28 0.037(2) 0.053(3) 0.037(2) 0.007(2) 0.022(2) 0.013(2)
C29 0.0201(16) 0.028(2) 0.048(2) -0.0087(17) 0.0229(17) -0.0048(14)
C30 0.0202(16) 0.026(2) 0.040(2) -0.0038(16) 0.0206(16) -0.0007(13)
C31 0.0188(15) 0.033(2) 0.033(2) -0.0044(16) 0.0172(15) -0.0030(14)
C32 0.0187(16) 0.026(2) 0.040(2) -0.0032(15) 0.0194(16) -0.0023(13)
C33 0.0228(17) 0.0226(19) 0.049(2) -0.0045(16) 0.0255(18) -0.0012(14)
C34 0.0205(16) 0.0235(19) 0.048(2) 0.0016(16) 0.0231(17) -0.0004(13)
C35 0.035(2) 0.022(2) 0.076(4) -0.007(2) 0.038(3) -0.0056(16)
C36 0.040(3) 0.025(2) 0.092(4) -0.002(2) 0.047(3) -0.0003(18)
C37 0.053(6) 0.035(5) 0.045(5) 0.013(4) 0.033(5) 0.005(4)
C38 0.14(2) 0.27(4) 0.065(13) 0.050(17) 0.054(15) -0.04(2)
C39 0.051(7) 0.082(9) 0.038(6) 0.001(6) 0.019(5) 0.022(6)
C40 0.050(8) 0.093(13) 0.078(11) 0.015(9) 0.004(8) -0.014(8)

loop_
_atom_type_symbol
_atom_type_description
_atom_type_scat_dispersion_real
_atom_type_scat_dispersion_imag
_atom_type_scat_source
C C 0.0033 0.0016
;
International Tables for Crystallography
(Vol. C, Tables 4.2.6.8 and 6.1.1.4)
;
H H 0.0000 0.0000
;
International Tables for Crystallography
(Vol. C, Table 6.1.1.4)
;
N N 0.0061 0.0033
;
International Tables for Crystallography
(Vol. C, Tables 4.2.6.8 and 6.1.1.4)
;
O O 0.0106 0.0060
;
International Tables for Crystallography
(Vol. C, Tables 4.2.6.8 and 6.1.1.4)
;
Cl Cl 0.1484 0.1585
;
International Tables for Crystallography
(Vol. C, Tables 4.2.6.8 and 6.1.1.4)
;
Ru Ru -1.2594 0.8363
;
International Tables for Crystallography
(Vol. C, Tables 4.2.6.8 and 6.1.1.4)
;
F F 0.0171 0.0103
;
International Tables for Crystallography
(Vol. C, Tables 4.2.6.8 and 6.1.1.4)
;

loop_
_geom_angle_atom_site_label_1
_geom_angle_atom_site_label_2
_geom_angle_atom_site_label_3
_geom_angle
_geom_angle_site_symmetry_1
_geom_angle_site_symmetry_3
O1 Ru1 O4 88.93(13) . 5_656
O1 Ru1 O2 178.73(12) . 5_656
O4 Ru1 O2 90.70(13) 5_656 5_656
O1 Ru1 O3 91.27(13) . .
O4 Ru1 O3 178.61(12) 5_656 .
O2 Ru1 O3 89.07(13) 5_656 .
O1 Ru1 N1 91.20(15) . .
O4 Ru1 N1 94.92(14) 5_656 .
O2 Ru1 N1 90.04(15) 5_656 .
O3 Ru1 N1 86.45(14) . .
O1 Ru1 Ru1 89.18(9) . 5_656
O4 Ru1 Ru1 90.35(9) 5_656 5_656
O2 Ru1 Ru1 89.60(9) 5_656 5_656
O3 Ru1 Ru1 88.28(9) . 5_656
N1 Ru1 Ru1 174.72(11) . 5_656
O8 Ru2 O6 88.65(13) 5_666 5_666
O8 Ru2 O5 91.07(12) 5_666 .
O6 Ru2 O5 179.04(11) 5_666 .
O8 Ru2 O7 178.50(11) 5_666 .
O6 Ru2 O7 90.31(13) 5_666 .
O5 Ru2 O7 89.95(12) . .
O8 Ru2 N2 88.68(13) 5_666 .
O6 Ru2 N2 89.18(13) 5_666 .
O5 Ru2 N2 91.72(12) . .
O7 Ru2 N2 92.38(13) . .
O8 Ru2 Ru2 88.83(9) 5_666 5_666
O6 Ru2 Ru2 89.89(8) 5_666 5_666
O5 Ru2 Ru2 89.19(8) . 5_666
O7 Ru2 Ru2 90.08(8) . 5_666
N2 Ru2 Ru2 177.37(10) . 5_666
C38 Cl4 Cl5 98.3(16) 2 .
C38 Cl4 C38 48.3(18) 2 .
Cl5 Cl4 C38 75.3(11) . .
C38 Cl4 Cl4 47.7(12) 2 2
Cl5 Cl4 Cl4 108.4(4) . 2
C38 Cl4 Cl4 33.4(12) . 2
Cl4 Cl5 C38 62.4(8) . .
Cl4 Cl5 C38 40.4(12) . 2
C38 Cl5 C38 39.3(12) . 2
C40 Cl6 Cl9 105.2(12) . .
C40 Cl6 C39 65.8(14) . .
Cl9 Cl6 C39 51.0(5) . .
C40 Cl6 Cl8 24.7(16) . .
Cl9 Cl6 Cl8 103.2(5) . .
C39 Cl6 Cl8 53.9(6) . .
C40 Cl6 Cl10 17.6(13) . .
Cl9 Cl6 Cl10 90.8(3) . .
C39 Cl6 Cl10 60.7(5) . .
Cl8 Cl6 Cl10 37.4(5) . .
Cl10 Cl7 C39 85.9(6) . .
Cl10 Cl7 Cl8 44.0(4) . .
C39 Cl7 Cl8 57.0(7) . .
Cl10 Cl8 C40 62.5(9) . .
Cl10 Cl8 C39 77.8(9) . .
C40 Cl8 C39 52.9(10) . .
Cl10 Cl8 Cl7 40.3(5) . .
C40 Cl8 Cl7 72.8(9) . .
C39 Cl8 Cl7 50.4(6) . .
Cl10 Cl8 Cl6 74.5(7) . .
C40 Cl8 Cl6 13.2(8) . .
C39 Cl8 Cl6 46.9(6) . .
Cl7 Cl8 Cl6 77.9(6) . .
Cl6 Cl9 C39 80.1(7) . .
Cl6 Cl9 C40 28.3(5) . .
C39 Cl9 C40 59.4(9) . .
Cl7 Cl10 Cl8 95.7(7) . .
Cl7 Cl10 C40 97.6(8) . .
Cl8 Cl10 C40 60.6(10) . .
Cl7 Cl10 C39 53.7(4) . .
Cl8 Cl10 C39 59.2(8) . .
C40 Cl10 C39 46.6(8) . .
Cl7 Cl10 Cl6 91.7(3) . .
Cl8 Cl10 Cl6 68.1(7) . .
C40 Cl10 Cl6 9.3(7) . .
C39 Cl10 Cl6 43.9(3) . .
F4A F4 C13 85.6(9) . .
F4 F4A C13 55.1(7) . .
C1 O1 Ru1 119.4(3) . .
C1 O2 Ru1 118.3(3) . 5_656
C8 O3 Ru1 119.6(2) . .
C8 O4 Ru1 117.8(3) . 5_656
C15 O5 Ru2 117.9(2) . .
C15 O6 Ru2 117.3(3) . 5_666
C22 O7 Ru2 116.2(3) . .
C22 O8 Ru2 119.2(3) . 5_666
C33 O9 C35 118.1(3) . .
C29 N1 Ru1 159.5(4) . .
C31 N2 Ru2 166.6(3) . .
O1 C1 O2 123.6(4) . .
O1 C1 C2 118.2(4) . .
O2 C1 C2 118.2(5) . .
C3 C2 C7 121.8(6) . .
C3 C2 C1 118.7(6) . .
C7 C2 C1 119.4(6) . .
C2 C3 C4 117.0(9) . .
C2 C3 H3 121.5 . .
C4 C3 H3 121.5 . .
C5 C4 F1 119.3(7) . .
C5 C4 C3 123.9(9) . .
F1 C4 C3 116.8(10) . .
C4 C5 C6 117.4(7) . .
C4 C5 H5 121.3 . .
C6 C5 H5 121.3 . .
F2 C6 C7 120.1(10) . .
F2 C6 C5 118.5(7) . .
C7 C6 C5 121.3(9) . .
C6 C7 C2 118.5(9) . .
C6 C7 H7 120.8 . .
C2 C7 H7 120.8 . .
O3 C8 O4 123.9(4) . .
O3 C8 C9 117.8(4) . .
O4 C8 C9 118.4(4) . .
C14 C9 C10 120.7(5) . .
C14 C9 C8 120.3(4) . .
C10 C9 C8 119.0(4) . .
C11 C10 C9 117.8(5) . .
C11 C10 H10 121.1 . .
C9 C10 H10 121.1 . .
F3 C11 C12 117.4(5) . .
F3 C11 C10 118.8(5) . .
C12 C11 C10 123.8(5) . .
C11 C12 C13 115.7(5) . .
C11 C12 H12 122.1 . .
C13 C12 H12 122.1 . .
F4 C13 C12 116.0(6) . .
F4 C13 C14 118.0(6) . .
C12 C13 C14 124.4(6) . .
F4 C13 F4A 39.3(5) . .
C12 C13 F4A 115.1(7) . .
C14 C13 F4A 114.6(7) . .
C9 C14 C13 117.7(5) . .
C9 C14 H14 121.2 . .
C13 C14 H14 121.2 . .
O5 C15 O6 125.7(4) . .
O5 C15 C16 118.5(3) . .
O6 C15 C16 115.8(4) . .
C17 C16 C21 121.0(4) . .
C17 C16 C15 119.3(4) . .
C21 C16 C15 119.7(4) . .
C18 C17 C16 117.6(5) . .
C18 C17 H17 121.2 . .
C16 C17 H17 121.2 . .
F5 C18 C19 118.3(5) . .
F5 C18 C17 117.9(5) . .
C19 C18 C17 123.8(5) . .
C18 C19 C20 116.6(5) . .
C18 C19 H19 121.7 . .
C20 C19 H19 121.7 . .
F6 C20 C21 119.1(5) . .
F6 C20 C19 118.3(5) . .
C21 C20 C19 122.6(5) . .
C20 C21 C16 118.3(5) . .
C20 C21 H21 120.8 . .
C16 C21 H21 120.8 . .
O8 C22 O7 125.6(4) . .
O8 C22 C23 115.0(4) . .
O7 C22 C23 119.4(4) . .
C24 C23 C28 120.7(5) . .
C24 C23 C22 120.5(5) . .
C28 C23 C22 118.8(5) . .
C23 C24 C25 117.6(6) . .
C23 C24 H24 121.2 . .
C25 C24 H24 121.2 . .
F7 C25 C26 118.2(6) . .
F7 C25 C24 118.9(7) . .
C26 C25 C24 122.9(6) . .
C27 C26 C25 116.2(5) . .
C27 C26 H26 121.9 . .
C25 C26 H26 121.9 . .
F8 C27 C26 117.3(5) . .
F8 C27 C28 119.4(6) . .
C26 C27 C28 123.3(6) . .
C27 C28 C23 118.9(6) . .
C27 C28 H28 120.5 . .
C23 C28 H28 120.5 . .
N1 C29 C30 172.5(4) . .
C31 C30 C29 113.7(3) . .
C31 C30 C32 119.7(3) . .
C29 C30 C32 126.6(4) . .
N2 C31 C30 177.3(5) . .
C34 C32 C33 118.3(3) . .
C34 C32 C30 119.8(3) . .
C33 C32 C30 121.8(3) . .
O9 C33 C34 124.0(3) . 7_556
O9 C33 C32 115.7(3) . .
C34 C33 C32 120.3(3) 7_556 .
C33 C34 C32 121.4(3) 7_556 .
C33 C34 H34 119.3 7_556 .
C32 C34 H34 119.3 . .
O9 C35 C36 108.4(4) . .
O9 C35 H35A 110.0 . .
C36 C35 H35A 110.0 . .
O9 C35 H35B 110.0 . .
C36 C35 H35B 110.0 . .
H35A C35 H35B 108.4 . .
C35 C36 H36A 109.5 . .
C35 C36 H36B 109.5 . .
H36A C36 H36B 109.5 . .
C35 C36 H36C 109.5 . .
H36A C36 H36C 109.5 . .
H36B C36 H36C 109.5 . .
Cl3 C37 Cl2 14.8(5) . .
Cl3 C37 Cl1 125.1(8) . .
Cl2 C37 Cl1 114.1(7) . .
Cl4 C38 C38 84(2) 2 2
Cl4 C38 Cl4 98.9(17) 2 .
C38 C38 Cl4 48(2) 2 .
Cl4 C38 Cl5 140.4(19) 2 .
C38 C38 Cl5 74(3) 2 .
Cl4 C38 Cl5 42.3(8) . .
Cl4 C38 Cl5 41.3(9) 2 2
C38 C38 Cl5 67(2) 2 2
Cl4 C38 Cl5 108.1(10) . 2
Cl5 C38 Cl5 140.2(14) . 2
Cl9 C39 C40 72.8(8) . .
Cl9 C39 Cl6 48.9(4) . .
C40 C39 Cl6 29.8(6) . .
Cl9 C39 Cl7 105.8(8) . .
C40 C39 Cl7 85.9(9) . .
Cl6 C39 Cl7 108.7(7) . .
Cl9 C39 Cl8 125.5(10) . .
C40 C39 Cl8 52.7(9) . .
Cl6 C39 Cl8 79.1(8) . .
Cl7 C39 Cl8 72.7(8) . .
Cl9 C39 Cl10 100.3(7) . .
C40 C39 Cl10 47.6(7) . .
Cl6 C39 Cl10 75.4(5) . .
Cl7 C39 Cl10 40.5(4) . .
Cl8 C39 Cl10 43.0(6) . .
Cl6 C40 Cl8 142(2) . .
Cl6 C40 C39 84.4(15) . .
Cl8 C40 C39 74.3(12) . .
Cl6 C40 Cl10 153.1(19) . .
Cl8 C40 Cl10 56.9(9) . .
C39 C40 Cl10 85.8(10) . .
Cl6 C40 Cl9 46.5(9) . .
Cl8 C40 Cl9 122.1(14) . .
C39 C40 Cl9 47.8(7) . .
Cl10 C40 Cl9 110.4(10) . .

loop_
_geom_bond_atom_site_label_1
_geom_bond_atom_site_label_2
_geom_bond_distance
_geom_bond_site_symmetry_2
Ru1 O1 2.014(3) .
Ru1 O4 2.019(3) 5_656
Ru1 O2 2.024(3) 5_656
Ru1 O3 2.031(3) .
Ru1 N1 2.223(4) .
Ru1 Ru1 2.2835(6) 5_656
Ru2 O8 2.044(3) 5_666
Ru2 O6 2.061(3) 5_666
Ru2 O5 2.071(3) .
Ru2 O7 2.075(3) .
Ru2 N2 2.284(4) .
Ru2 Ru2 2.2867(6) 5_666
Cl1 C37 1.737(11) .
Cl2 C37 1.732(13) .
Cl3 C37 1.651(16) .
Cl4 C38 1.23(3) 2
Cl4 Cl5 1.257(8) .
Cl4 C38 1.66(3) .
Cl4 Cl4 2.214(12) 2
Cl5 C38 1.81(3) .
Cl5 C38 1.88(3) 2
Cl6 C40 0.880(15) .
Cl6 Cl9 1.347(6) .
Cl6 C39 1.761(13) .
Cl6 Cl8 2.367(18) .
Cl6 Cl10 2.458(7) .
Cl7 Cl10 1.442(9) .
Cl7 C39 1.789(12) .
Cl7 Cl8 2.218(19) .
Cl8 Cl10 1.548(19) .
Cl8 C40 1.61(2) .
Cl8 C39 1.95(2) .
Cl9 C39 1.390(13) .
Cl9 C40 1.792(18) .
Cl10 C40 1.640(17) .
Cl10 C39 2.216(15) .
F1 C4 1.383(11) .
F2 C6 1.339(11) .
F3 C11 1.349(6) .
F4 F4A 1.020(13) .
F4 C13 1.321(8) .
F5 C18 1.356(5) .
F6 C20 1.344(7) .
F7 C25 1.352(8) .
F8 C27 1.345(7) .
F4A C13 1.606(13) .
O1 C1 1.268(6) .
O2 C1 1.275(6) .
O2 Ru1 2.024(3) 5_656
O3 C8 1.261(5) .
O4 C8 1.272(5) .
O4 Ru1 2.019(3) 5_656
O5 C15 1.257(5) .
O6 C15 1.276(4) .
O6 Ru2 2.061(3) 5_666
O7 C22 1.266(5) .
O8 C22 1.262(5) .
O8 Ru2 2.044(3) 5_666
O9 C33 1.352(5) .
O9 C35 1.436(5) .
N1 C29 1.148(5) .
N2 C31 1.152(5) .
C1 C2 1.488(6) .
C2 C3 1.378(9) .
C2 C7 1.384(10) .
C3 C4 1.387(9) .
C3 H3 0.9500 .
C4 C5 1.352(16) .
C5 C6 1.396(16) .
C5 H5 0.9500 .
C6 C7 1.383(8) .
C7 H7 0.9500 .
C8 C9 1.485(6) .
C9 C14 1.374(8) .
C9 C10 1.400(7) .
C10 C11 1.376(7) .
C10 H10 0.9500 .
C11 C12 1.364(9) .
C12 C13 1.373(9) .
C12 H12 0.9500 .
C13 C14 1.375(8) .
C14 H14 0.9500 .
C15 C16 1.505(6) .
C16 C17 1.388(6) .
C16 C21 1.395(7) .
C17 C18 1.377(7) .
C17 H17 0.9500 .
C18 C19 1.371(8) .
C19 C20 1.391(8) .
C19 H19 0.9500 .
C20 C21 1.373(7) .
C21 H21 0.9500 .
C22 C23 1.507(6) .
C23 C24 1.360(8) .
C23 C28 1.392(7) .
C24 C25 1.398(8) .
C24 H24 0.9500 .
C25 C26 1.385(10) .
C26 C27 1.357(10) .
C26 H26 0.9500 .
C27 C28 1.361(8) .
C28 H28 0.9500 .
C29 C30 1.405(5) .
C30 C31 1.404(5) .
C30 C32 1.432(5) .
C32 C34 1.400(5) .
C32 C33 1.428(5) .
C33 C34 1.385(5) 7_556
C34 C33 1.385(5) 7_556
C34 H34 0.9500 .
C35 C36 1.486(6) .
C35 H35A 0.9900 .
C35 H35B 0.9900 .
C36 H36A 0.9800 .
C36 H36B 0.9800 .
C36 H36C 0.9800 .
C38 Cl4 1.23(3) 2
C38 C38 1.24(4) 2
C38 Cl5 1.88(3) 2
C39 C40 1.61(2) .

loop_
_geom_torsion_atom_site_label_1
_geom_torsion_atom_site_label_2
_geom_torsion_atom_site_label_3
_geom_torsion_atom_site_label_4
_geom_torsion
_geom_torsion_site_symmetry_1
_geom_torsion_site_symmetry_4
C38 Cl4 Cl5 C38 -42.9(17) 2 .
Cl4 Cl4 Cl5 C38 5.2(12) 2 .
C38 Cl4 Cl5 C38 42.9(17) . 2
Cl4 Cl4 Cl5 C38 48.1(10) 2 2
C40 Cl6 Cl9 C39 40.0(17) . .
Cl8 Cl6 Cl9 C39 14.6(7) . .
Cl10 Cl6 Cl9 C39 50.2(6) . .
C39 Cl6 Cl9 C40 -40.0(17) . .
Cl8 Cl6 Cl9 C40 -25.4(16) . .
Cl10 Cl6 Cl9 C40 10.2(16) . .
C39 Cl7 Cl10 Cl8 44.6(9) . .
C39 Cl7 Cl10 C40 -16.4(9) . .
Cl8 Cl7 Cl10 C40 -61.0(10) . .
Cl8 Cl7 Cl10 C39 -44.6(9) . .
C39 Cl7 Cl10 Cl6 -23.6(5) . .
Cl8 Cl7 Cl10 Cl6 -68.2(7) . .
C40 Cl8 Cl10 Cl7 -95.6(9) . .
C39 Cl8 Cl10 Cl7 -41.2(6) . .
Cl6 Cl8 Cl10 Cl7 -89.5(4) . .
C39 Cl8 Cl10 C40 54.4(9) . .
Cl7 Cl8 Cl10 C40 95.6(9) . .
Cl6 Cl8 Cl10 C40 6.1(8) . .
C40 Cl8 Cl10 C39 -54.4(9) . .
Cl7 Cl8 Cl10 C39 41.2(6) . .
Cl6 Cl8 Cl10 C39 -48.3(5) . .
C40 Cl8 Cl10 Cl6 -6.1(8) . .
C39 Cl8 Cl10 Cl6 48.3(5) . .
Cl7 Cl8 Cl10 Cl6 89.5(4) . .
Ru1 O1 C1 O2 -1.1(6) . .
Ru1 O1 C1 C2 -179.5(3) . .
Ru1 O2 C1 O1 1.5(6) 5_656 .
Ru1 O2 C1 C2 180.0(3) 5_656 .
O1 C1 C2 C3 -2.0(7) . .
O2 C1 C2 C3 179.5(5) . .
O1 C1 C2 C7 175.8(5) . .
O2 C1 C2 C7 -2.7(7) . .
C7 C2 C3 C4 -0.6(9) . .
C1 C2 C3 C4 177.3(5) . .
C2 C3 C4 C5 -1.4(11) . .
C2 C3 C4 F1 178.2(6) . .
F1 C4 C5 C6 -177.4(7) . .
C3 C4 C5 C6 2.2(13) . .
C4 C5 C6 F2 176.7(7) . .
C4 C5 C6 C7 -1.1(12) . .
F2 C6 C7 C2 -178.5(6) . .
C5 C6 C7 C2 -0.8(11) . .
C3 C2 C7 C6 1.6(9) . .
C1 C2 C7 C6 -176.2(5) . .
Ru1 O3 C8 O4 3.3(6) . .
Ru1 O3 C8 C9 -176.6(3) . .
Ru1 O4 C8 O3 -3.5(5) 5_656 .
Ru1 O4 C8 C9 176.4(3) 5_656 .
O3 C8 C9 C14 -178.9(5) . .
O4 C8 C9 C14 1.2(7) . .
O3 C8 C9 C10 3.0(6) . .
O4 C8 C9 C10 -176.9(4) . .
C14 C9 C10 C11 0.2(8) . .
C8 C9 C10 C11 178.3(5) . .
C9 C10 C11 F3 -179.8(5) . .
C9 C10 C11 C12 0.0(9) . .
F3 C11 C12 C13 179.2(7) . .
C10 C11 C12 C13 -0.6(11) . .
F4A F4 C13 C12 -98.5(11) . .
F4A F4 C13 C14 95.4(11) . .
C11 C12 C13 F4 -164.0(8) . .
C11 C12 C13 C14 1.1(14) . .
C11 C12 C13 F4A 152.3(8) . .
F4 F4A C13 C12 101.1(10) . .
F4 F4A C13 C14 -104.8(10) . .
C10 C9 C14 C13 0.3(10) . .
C8 C9 C14 C13 -177.8(7) . .
F4 C13 C14 C9 163.9(8) . .
C12 C13 C14 C9 -0.9(14) . .
F4A C13 C14 C9 -152.2(8) . .
Ru2 O5 C15 O6 -2.4(6) . .
Ru2 O5 C15 C16 179.1(3) . .
Ru2 O6 C15 O5 2.1(6) 5_666 .
Ru2 O6 C15 C16 -179.4(3) 5_666 .
O5 C15 C16 C17 2.6(6) . .
O6 C15 C16 C17 -176.0(4) . .
O5 C15 C16 C21 -178.6(4) . .
O6 C15 C16 C21 2.9(6) . .
C21 C16 C17 C18 -2.1(7) . .
C15 C16 C17 C18 176.8(4) . .
C16 C17 C18 F5 -179.5(5) . .
C16 C17 C18 C19 0.3(9) . .
F5 C18 C19 C20 -179.1(6) . .
C17 C18 C19 C20 1.2(10) . .
C18 C19 C20 F6 178.9(6) . .
C18 C19 C20 C21 -0.9(10) . .
F6 C20 C21 C16 179.4(5) . .
C19 C20 C21 C16 -0.8(9) . .
C17 C16 C21 C20 2.3(8) . .
C15 C16 C21 C20 -176.5(5) . .
Ru2 O8 C22 O7 -1.6(6) 5_666 .
Ru2 O8 C22 C23 178.2(3) 5_666 .
Ru2 O7 C22 O8 2.7(6) . .
Ru2 O7 C22 C23 -177.1(3) . .
O8 C22 C23 C24 165.3(4) . .
O7 C22 C23 C24 -14.9(6) . .
O8 C22 C23 C28 -14.3(6) . .
O7 C22 C23 C28 165.5(4) . .
C28 C23 C24 C25 3.4(7) . .
C22 C23 C24 C25 -176.2(4) . .
C23 C24 C25 F7 178.0(5) . .
C23 C24 C25 C26 -1.1(8) . .
F7 C25 C26 C27 177.6(5) . .
C24 C25 C26 C27 -3.3(8) . .
C25 C26 C27 F8 -175.6(5) . .
C25 C26 C27 C28 5.5(8) . .
F8 C27 C28 C23 177.8(4) . .
C26 C27 C28 C23 -3.4(8) . .
C24 C23 C28 C27 -1.4(7) . .
C22 C23 C28 C27 178.3(4) . .
C31 C30 C32 C34 -8.5(7) . .
C29 C30 C32 C34 171.7(4) . .
C31 C30 C32 C33 169.6(4) . .
C29 C30 C32 C33 -10.2(7) . .
C35 O9 C33 C34 2.8(7) . 7_556
C35 O9 C33 C32 -176.1(4) . .
C34 C32 C33 O9 178.1(4) . .
C30 C32 C33 O9 -0.1(7) . .
C34 C32 C33 C34 -0.9(7) . 7_556
C30 C32 C33 C34 -179.0(4) . 7_556
C33 C32 C34 C33 0.9(8) . 7_556
C30 C32 C34 C33 179.1(4) . 7_556
C33 O9 C35 C36 174.4(5) . .
C38 Cl4 C38 Cl4 -73(3) 2 2
Cl5 Cl4 C38 Cl4 171(2) . 2
Cl5 Cl4 C38 C38 -115.7(18) . 2
Cl4 Cl4 C38 C38 73(3) 2 2
C38 Cl4 C38 Cl5 115.7(18) 2 .
Cl4 Cl4 C38 Cl5 -171(2) 2 .
C38 Cl4 C38 Cl5 -32(3) 2 2
Cl5 Cl4 C38 Cl5 -147(2) . 2
Cl4 Cl4 C38 Cl5 41.5(9) 2 2
Cl4 Cl5 C38 Cl4 -14(3) . 2
C38 Cl5 C38 Cl4 -58(4) 2 2
Cl4 Cl5 C38 C38 44.1(9) . 2
C38 Cl5 C38 Cl4 -44.1(9) 2 .
Cl4 Cl5 C38 Cl5 53(3) . 2
C38 Cl5 C38 Cl5 9(3) 2 2
Cl6 Cl9 C39 C40 -20.7(8) . .
C40 Cl9 C39 Cl6 20.7(8) . .
Cl6 Cl9 C39 Cl7 -101.2(8) . .
C40 Cl9 C39 Cl7 -80.5(10) . .
Cl6 Cl9 C39 Cl8 -21.5(11) . .
C40 Cl9 C39 Cl8 -0.7(12) . .
Cl6 Cl9 C39 Cl10 -60.0(5) . .
C40 Cl9 C39 Cl10 -39.3(8) . .
C40 Cl6 C39 Cl9 -137.2(16) . .
Cl8 Cl6 C39 Cl9 -162.3(9) . .
Cl10 Cl6 C39 Cl9 -118.3(6) . .
Cl9 Cl6 C39 C40 137.2(16) . .
Cl8 Cl6 C39 C40 -25.2(16) . .
Cl10 Cl6 C39 C40 18.9(15) . .
C40 Cl6 C39 Cl7 -42.2(16) . .
Cl9 Cl6 C39 Cl7 95.0(8) . .
Cl8 Cl6 C39 Cl7 -67.4(9) . .
Cl10 Cl6 C39 Cl7 -23.3(5) . .
C40 Cl6 C39 Cl8 25.2(16) . .
Cl9 Cl6 C39 Cl8 162.3(9) . .
Cl10 Cl6 C39 Cl8 44.0(6) . .
C40 Cl6 C39 Cl10 -18.9(15) . .
Cl9 Cl6 C39 Cl10 118.3(6) . .
Cl8 Cl6 C39 Cl10 -44.0(6) . .
Cl10 Cl7 C39 Cl9 87.4(9) . .
Cl8 Cl7 C39 Cl9 123.0(10) . .
Cl10 Cl7 C39 C40 16.6(9) . .
Cl8 Cl7 C39 C40 52.1(9) . .
Cl10 Cl7 C39 Cl6 36.2(8) . .
Cl8 Cl7 C39 Cl6 71.7(8) . .
Cl10 Cl7 C39 Cl8 -35.5(5) . .
Cl8 Cl7 C39 Cl10 35.5(5) . .
Cl9 Cl6 C40 Cl8 -89(3) . .
C39 Cl6 C40 Cl8 -55(3) . .
Cl10 Cl6 C40 Cl8 -124(6) . .
Cl9 Cl6 C40 C39 -33.2(11) . .
Cl8 Cl6 C40 C39 55(3) . .
Cl10 Cl6 C40 C39 -69(4) . .
Cl9 Cl6 C40 Cl10 36(5) . .
C39 Cl6 C40 Cl10 69(4) . .
Cl8 Cl6 C40 Cl10 124(6) . .
C39 Cl6 C40 Cl9 33.2(11) . .
Cl8 Cl6 C40 Cl9 89(3) . .
Cl10 Cl6 C40 Cl9 -36(5) . .
Cl10 Cl8 C40 Cl6 154(3) . .
C39 Cl8 C40 Cl6 58(3) . .
Cl7 Cl8 C40 Cl6 111(3) . .
Cl10 Cl8 C40 C39 95.3(9) . .
Cl7 Cl8 C40 C39 52.9(6) . .
Cl6 Cl8 C40 C39 -58(3) . .
C39 Cl8 C40 Cl10 -95.3(9) . .
Cl7 Cl8 C40 Cl10 -42.4(5) . .
Cl6 Cl8 C40 Cl10 -154(3) . .
Cl10 Cl8 C40 Cl9 94.7(14) . .
C39 Cl8 C40 Cl9 -0.7(10) . .
Cl7 Cl8 C40 Cl9 52.3(12) . .
Cl6 Cl8 C40 Cl9 -59(3) . .
Cl9 C39 C40 Cl6 32.4(12) . .
Cl7 C39 C40 Cl6 140.4(15) . .
Cl8 C39 C40 Cl6 -148(2) . .
Cl10 C39 C40 Cl6 155(2) . .
Cl9 C39 C40 Cl8 -179.2(12) . .
Cl6 C39 C40 Cl8 148(2) . .
Cl7 C39 C40 Cl8 -71.3(10) . .
Cl10 C39 C40 Cl8 -56.7(9) . .
Cl9 C39 C40 Cl10 -122.5(10) . .
Cl6 C39 C40 Cl10 -155(2) . .
Cl7 C39 C40 Cl10 -14.6(8) . .
Cl8 C39 C40 Cl10 56.7(9) . .
Cl6 C39 C40 Cl9 -32.4(12) . .
Cl7 C39 C40 Cl9 108.0(8) . .
Cl8 C39 C40 Cl9 179.2(12) . .
Cl10 C39 C40 Cl9 122.5(10) . .
Cl7 Cl10 C40 Cl6 -51(5) . .
Cl8 Cl10 C40 Cl6 -143(5) . .
C39 Cl10 C40 Cl6 -69(4) . .
Cl7 Cl10 C40 Cl8 92.3(8) . .
C39 Cl10 C40 Cl8 74.0(11) . .
Cl6 Cl10 C40 Cl8 143(5) . .
Cl7 Cl10 C40 C39 18.3(10) . .
Cl8 Cl10 C40 C39 -74.0(11) . .
Cl6 Cl10 C40 C39 69(4) . .
Cl7 Cl10 C40 Cl9 -23.5(13) . .
Cl8 Cl10 C40 Cl9 -115.8(15) . .
C39 Cl10 C40 Cl9 -41.8(8) . .
Cl6 Cl10 C40 Cl9 27(4) . .
C39 Cl9 C40 Cl6 -132.6(18) . .
Cl6 Cl9 C40 Cl8 134(3) . .
C39 Cl9 C40 Cl8 0.9(13) . .
Cl6 Cl9 C40 C39 132.6(18) . .
Cl6 Cl9 C40 Cl10 -164(3) . .
C39 Cl9 C40 Cl10 63.8(11) . .
